data_4326859
loop_
_publ_author_name
'Grigory Andreev'
'Nina Budantseva'
'Aleksander Fedoseev'
'Philippe Moisy'

_publ_section_title
;
 Polymeric Structure of Oxalato-Bridged Complexes of Tetravalent Actinides
 Th, U, Np and Pu
;
_journal_name_full 'Inorganic Chemistry'
_journal_page_first 11481
_journal_page_last 11486
_journal_paper_doi 10.1021/ic201313g
_journal_volume 50
_journal_year 2011
_chemical_formula_sum 'C12 H28 N12 O18 Pu'
_chemical_formula_weight 870.46
_chemical_name_systematic
; 
 ? 
;
_space_group_IT_number 15
_symmetry_space_group_name_Hall '-C 2yc'
_symmetry_space_group_name_H-M 'C 1 2/c 1'
_atom_sites_solution_hydrogens geom
_atom_sites_solution_primary direct
_atom_sites_solution_secondary difmap
_audit_creation_method SHELXL-97
_cell_angle_alpha 90.00
_cell_angle_beta 117.4370(10)
_cell_angle_gamma 90.00
_cell_formula_units_Z 4
_cell_length_a 19.6361(4)
_cell_length_b 11.8811(2)
_cell_length_c 12.7195(2)
_cell_measurement_temperature 100(2)
_cell_volume 2633.66(8)
_computing_structure_refinement 'SHELXL-97 (Sheldrick, 1997)'
_computing_structure_solution 'SHELXS-97 (Sheldrick, 1990)'
_diffrn_ambient_temperature 100(2)
_diffrn_measured_fraction_theta_full 0.999
_diffrn_measured_fraction_theta_max 0.999
_diffrn_radiation_monochromator graphite
_diffrn_radiation_source 'fine-focus sealed tube'
_diffrn_radiation_type MoK\a
_diffrn_radiation_wavelength 0.71073
_diffrn_reflns_av_R_equivalents 0.0425
_diffrn_reflns_av_sigmaI/netI 0.0276
_diffrn_reflns_limit_h_max 34
_diffrn_reflns_limit_h_min -34
_diffrn_reflns_limit_k_max 21
_diffrn_reflns_limit_k_min -21
_diffrn_reflns_limit_l_max 22
_diffrn_reflns_limit_l_min -22
_diffrn_reflns_number 50341
_diffrn_reflns_theta_full 39.24
_diffrn_reflns_theta_max 39.24
_diffrn_reflns_theta_min 2.07
_exptl_absorpt_coefficient_mu 2.609
_exptl_absorpt_correction_T_max 0.920
_exptl_absorpt_correction_T_min 0.880
_exptl_absorpt_correction_type numerical
_exptl_crystal_density_diffrn 2.195
_exptl_crystal_F_000 1688
_exptl_crystal_size_max 0.065
_exptl_crystal_size_mid 0.055
_exptl_crystal_size_min 0.050
_refine_diff_density_max 3.393
_refine_diff_density_min -8.784
_refine_diff_density_rms 0.191
_refine_ls_extinction_method none
_refine_ls_goodness_of_fit_ref 1.112
_refine_ls_hydrogen_treatment mixed
_refine_ls_matrix_type full
_refine_ls_number_parameters 237
_refine_ls_number_reflns 7770
_refine_ls_number_restraints 14
_refine_ls_restrained_S_all 1.111
_refine_ls_R_factor_all 0.0602
_refine_ls_R_factor_gt 0.0325
_refine_ls_shift/su_max 0.001
_refine_ls_shift/su_mean 0.000
_refine_ls_structure_factor_coef Fsqd
_refine_ls_weighting_details 'calc w=1/[\s^2^(Fo^2^)+(0.0190P)^2^+19.0000P] where P=(Fo^2^+2Fc^2^)/3'
_refine_ls_weighting_scheme calc
_refine_ls_wR_factor_gt 0.0651
_refine_ls_wR_factor_ref 0.0793
_reflns_number_gt 5660
_reflns_number_total 7770
_reflns_threshold_expression >2sigma(I)
_cod_data_source_file ic201313g_si_001_4.cif
_cod_data_source_block pu
_cod_database_code 4326859

loop_
_symmetry_equiv_pos_as_xyz
'x, y, z'
'-x, y, -z+1/2'
'x+1/2, y+1/2, z'
'-x+1/2, y+1/2, -z+1/2'
'-x, -y, -z'
'x, -y, z-1/2'
'-x+1/2, -y+1/2, -z'
'x+1/2, -y+1/2, z-1/2'

loop_
_atom_site_label
_atom_site_type_symbol
_atom_site_fract_x
_atom_site_fract_y
_atom_site_fract_z
_atom_site_U_iso_or_equiv
_atom_site_adp_type
_atom_site_occupancy
_atom_site_symmetry_multiplicity
_atom_site_calc_flag
_atom_site_refinement_flags
Pu1 Pu 0.5000 0.949393(10) 0.7500 0.02497(4) Uani 1 2 d S
O1 O 0.46598(12) 0.78398(17) 0.82073(17) 0.0237(4) Uani 1 1 d .
O2 O 0.38125(14) 0.6464(2) 0.7864(2) 0.0374(6) Uani 1 1 d .
O3 O 0.26867(14) 0.7960(3) 0.6416(2) 0.0407(7) Uani 1 1 d .
O4 O 0.36437(15) 0.90903(18) 0.65805(18) 0.0353(6) Uani 1 1 d .
O5 O 0.43425(16) 1.11612(17) 0.65354(18) 0.0373(6) Uani 1 1 d .
O6 O 0.4342(2) 1.3029(2) 0.6413(3) 0.0619(10) Uani 1 1 d .
O7 O 0.43276(16) 1.03409(17) 0.85654(16) 0.0354(6) Uani 1 1 d .
O8 O 0.43462(17) 1.07338(18) 1.03026(17) 0.0368(6) Uani 1 1 d .
O9 O 0.29708(19) 1.1662(4) 0.6987(4) 0.0687(13) Uani 1 1 d D
H1W H 0.331(3) 1.118(5) 0.730(7) 0.103 Uiso 1 1 d D
H2W H 0.284(4) 1.153(7) 0.752(5) 0.103 Uiso 1 1 d D
N1 N 0.39460(15) 0.67113(17) 0.50214(19) 0.0219(4) Uani 1 1 d D
H1 H 0.3478(14) 0.695(4) 0.455(3) 0.033 Uiso 1 1 d D
H1' H 0.4344(18) 0.715(3) 0.541(3) 0.033 Uiso 1 1 d D
N2 N 0.47188(16) 0.5234(2) 0.6075(3) 0.0301(6) Uani 1 1 d D
H2 H 0.5125(19) 0.568(3) 0.638(4) 0.045 Uiso 1 1 d D
H2' H 0.476(3) 0.454(2) 0.633(4) 0.045 Uiso 1 1 d D
N3 N 0.34411(17) 0.4937(2) 0.4832(3) 0.0322(6) Uani 1 1 d D
H3 H 0.2989(17) 0.524(4) 0.437(4) 0.048 Uiso 1 1 d D
H3' H 0.351(3) 0.4220(19) 0.503(4) 0.048 Uiso 1 1 d D
N4 N 0.2942(3) 1.1414(4) 0.4299(3) 0.0753(17) Uani 1 1 d D
H4 H 0.339(2) 1.132(7) 0.492(4) 0.113 Uiso 1 1 d D
H4' H 0.278(4) 1.211(3) 0.412(7) 0.113 Uiso 1 1 d D
N5 N 0.2675(2) 0.9528(4) 0.3949(3) 0.0549(11) Uani 1 1 d D
H5 H 0.312(2) 0.935(5) 0.456(4) 0.082 Uiso 1 1 d D
H5' H 0.233(3) 0.900(4) 0.359(5) 0.082 Uiso 1 1 d D
N6 N 0.1798(2) 1.0838(4) 0.2775(3) 0.0517(11) Uani 1 1 d D
H6 H 0.167(4) 1.1558(19) 0.263(6) 0.077 Uiso 1 1 d D
H6' H 0.154(4) 1.044(6) 0.244(6) 0.077 Uiso 1 1 d .
C1 C 0.39880(17) 0.7421(3) 0.7707(2) 0.0248(5) Uani 1 1 d .
C2 C 0.33709(19) 0.8220(3) 0.6819(2) 0.0290(7) Uani 1 1 d .
C3 C 0.4622(3) 1.2134(2) 0.6908(3) 0.0412(9) Uani 1 1 d .
C4 C 0.4617(2) 1.0311(2) 0.9675(2) 0.0336(8) Uani 1 1 d .
C5 C 0.40372(16) 0.56294(19) 0.5319(2) 0.0203(5) Uani 1 1 d .
C6 C 0.2474(3) 1.0591(4) 0.3684(3) 0.0498(11) Uani 1 1 d .

loop_
_atom_site_aniso_label
_atom_site_aniso_U_11
_atom_site_aniso_U_22
_atom_site_aniso_U_33
_atom_site_aniso_U_23
_atom_site_aniso_U_13
_atom_site_aniso_U_12
Pu1 0.04511(9) 0.00539(4) 0.00634(4) 0.000 -0.00358(4) 0.000
O1 0.0229(9) 0.0215(8) 0.0189(8) 0.0079(6) 0.0030(7) 0.0057(7)
O2 0.0219(11) 0.0460(14) 0.0352(12) 0.0206(11) 0.0054(9) 0.0004(10)
O3 0.0251(11) 0.0590(17) 0.0221(10) -0.0086(10) -0.0028(8) 0.0192(11)
O4 0.0468(14) 0.0197(8) 0.0141(7) -0.0033(6) -0.0077(8) 0.0157(9)
O5 0.0583(16) 0.0116(7) 0.0151(8) 0.0034(6) -0.0062(9) 0.0039(8)
O6 0.067(2) 0.0154(10) 0.081(2) 0.0246(13) 0.0155(18) 0.0088(12)
O7 0.0610(16) 0.0161(8) 0.0076(6) 0.0000(5) -0.0025(8) 0.0093(9)
O8 0.0635(16) 0.0178(8) 0.0092(7) -0.0003(6) -0.0003(8) 0.0099(9)
O9 0.0366(16) 0.079(3) 0.070(2) 0.058(2) 0.0070(15) -0.0013(16)
N1 0.0253(11) 0.0107(7) 0.0172(8) 0.0010(6) -0.0009(8) -0.0003(7)
N2 0.0252(12) 0.0200(9) 0.0299(12) 0.0097(9) -0.0003(9) 0.0031(9)
N3 0.0282(13) 0.0160(9) 0.0392(14) -0.0023(9) 0.0043(11) -0.0084(9)
N4 0.084(3) 0.052(2) 0.0258(14) -0.0104(15) -0.0300(17) 0.025(2)
N5 0.052(2) 0.059(2) 0.0206(12) 0.0086(14) -0.0117(12) -0.0041(18)
N6 0.043(2) 0.075(3) 0.0177(11) 0.0177(15) -0.0020(12) 0.0037(19)
C1 0.0230(13) 0.0311(13) 0.0164(9) 0.0068(9) 0.0056(9) 0.0101(10)
C2 0.0314(15) 0.0321(13) 0.0106(8) -0.0051(8) -0.0013(9) 0.0179(11)
C3 0.062(2) 0.0103(9) 0.0339(15) 0.0076(10) 0.0073(15) 0.0038(12)
C4 0.060(2) 0.0111(9) 0.0092(8) -0.0003(6) -0.0015(10) 0.0066(10)
C5 0.0227(11) 0.0123(8) 0.0166(9) 0.0019(7) 0.0011(8) -0.0010(8)
C6 0.050(2) 0.062(3) 0.0122(10) 0.0054(14) -0.0066(12) 0.009(2)

loop_
_atom_type_symbol
_atom_type_description
_atom_type_scat_dispersion_real
_atom_type_scat_dispersion_imag
_atom_type_scat_source
C C 0.0033 0.0016 'International Tables Vol C Tables 4.2.6.8 and 6.1.1.4'
H H 0.0000 0.0000 'International Tables Vol C Tables 4.2.6.8 and 6.1.1.4'
N N 0.0061 0.0033 'International Tables Vol C Tables 4.2.6.8 and 6.1.1.4'
O O 0.0106 0.0060 'International Tables Vol C Tables 4.2.6.8 and 6.1.1.4'
Pu Pu -9.4100 4.3056 'International Tables Vol C Tables 4.2.6.8 and 6.1.1.4'

loop_
_geom_angle_atom_site_label_1
_geom_angle_atom_site_label_2
_geom_angle_atom_site_label_3
_geom_angle
_geom_angle_site_symmetry_1
_geom_angle_site_symmetry_3
O5 Pu1 O5 66.90(11) 2_656 .
O5 Pu1 O1 134.70(9) 2_656 2_656
O5 Pu1 O1 132.35(8) . 2_656
O5 Pu1 O1 132.35(8) 2_656 .
O5 Pu1 O1 134.70(9) . .
O1 Pu1 O1 68.78(11) 2_656 .
O5 Pu1 O4 129.22(9) 2_656 .
O5 Pu1 O4 72.50(9) . .
O1 Pu1 O4 95.28(7) 2_656 .
O1 Pu1 O4 65.16(7) . .
O5 Pu1 O4 72.50(9) 2_656 2_656
O5 Pu1 O4 129.22(9) . 2_656
O1 Pu1 O4 65.17(7) 2_656 2_656
O1 Pu1 O4 95.28(7) . 2_656
O4 Pu1 O4 157.07(10) . 2_656
O5 Pu1 O8 123.09(7) 2_656 6_575
O5 Pu1 O8 68.59(8) . 6_575
O1 Pu1 O8 64.94(8) 2_656 6_575
O1 Pu1 O8 104.16(7) . 6_575
O4 Pu1 O8 63.39(9) . 6_575
O4 Pu1 O8 113.88(10) 2_656 6_575
O5 Pu1 O8 68.59(8) 2_656 5_677
O5 Pu1 O8 123.09(7) . 5_677
O1 Pu1 O8 104.15(7) 2_656 5_677
O1 Pu1 O8 64.94(8) . 5_677
O4 Pu1 O8 113.88(10) . 5_677
O4 Pu1 O8 63.39(9) 2_656 5_677
O8 Pu1 O8 167.55(10) 6_575 5_677
O5 Pu1 O7 69.31(8) 2_656 2_656
O5 Pu1 O7 71.40(10) . 2_656
O1 Pu1 O7 79.47(8) 2_656 2_656
O1 Pu1 O7 147.96(8) . 2_656
O4 Pu1 O7 123.94(8) . 2_656
O4 Pu1 O7 66.53(8) 2_656 2_656
O8 Pu1 O7 64.14(8) 6_575 2_656
O8 Pu1 O7 121.57(9) 5_677 2_656
O5 Pu1 O7 71.40(10) 2_656 .
O5 Pu1 O7 69.31(8) . .
O1 Pu1 O7 147.96(8) 2_656 .
O1 Pu1 O7 79.46(7) . .
O4 Pu1 O7 66.53(8) . .
O4 Pu1 O7 123.94(8) 2_656 .
O8 Pu1 O7 121.57(9) 6_575 .
O8 Pu1 O7 64.14(8) 5_677 .
O7 Pu1 O7 132.49(11) 2_656 .
C1 O1 Pu1 122.71(17) . .
C2 O4 Pu1 122.79(17) . .
C3 O5 Pu1 121.7(2) . .
C4 O7 Pu1 121.3(2) . .
C4 O8 Pu1 121.36(19) . 5_677
H1W O9 H2W 89(7) . .
C5 N1 H1 118(3) . .
C5 N1 H1' 117(3) . .
H1 N1 H1' 125(4) . .
C5 N2 H2 121(3) . .
C5 N2 H2' 119(3) . .
H2 N2 H2' 120(4) . .
C5 N3 H3 117(3) . .
C5 N3 H3' 118(3) . .
H3 N3 H3' 124(5) . .
C6 N4 H4 125(6) . .
C6 N4 H4' 118(5) . .
H4 N4 H4' 117(7) . .
C6 N5 H5 121(4) . .
C6 N5 H5' 119(5) . .
H5 N5 H5' 119(6) . .
C6 N6 H6 118(4) . .
C6 N6 H6' 123(6) . .
H6 N6 H6' 119(7) . .
O2 C1 O1 125.7(3) . .
O2 C1 C2 120.2(3) . .
O1 C1 C2 114.1(3) . .
O3 C2 O4 127.2(3) . .
O3 C2 C1 119.0(3) . .
O4 C2 C1 113.7(3) . .
O6 C3 O5 125.4(4) . .
O6 C3 C3 119.9(2) . 2_656
O5 C3 C3 114.64(18) . 2_656
O8 C4 O7 126.9(3) . .
O8 C4 C4 116.8(3) . 5_677
O7 C4 C4 116.3(4) . 5_677
N2 C5 N3 119.9(2) . .
N2 C5 N1 120.6(2) . .
N3 C5 N1 119.5(2) . .
N5 C6 N4 120.8(3) . .
N5 C6 N6 119.7(4) . .
N4 C6 N6 119.5(4) . .

loop_
_geom_bond_atom_site_label_1
_geom_bond_atom_site_label_2
_geom_bond_distance
_geom_bond_site_symmetry_2
Pu1 O5 2.374(2) 2_656
Pu1 O5 2.374(2) .
Pu1 O1 2.381(2) 2_656
Pu1 O1 2.381(2) .
Pu1 O4 2.413(3) .
Pu1 O4 2.413(3) 2_656
Pu1 O8 2.4953(19) 6_575
Pu1 O8 2.4954(19) 5_677
Pu1 O7 2.498(3) 2_656
Pu1 O7 2.498(3) .
O1 C1 1.273(4) .
O2 C1 1.230(4) .
O3 C2 1.237(4) .
O4 C2 1.264(5) .
O5 C3 1.273(4) .
O6 C3 1.230(4) .
O7 C4 1.256(3) .
O8 C4 1.251(4) .
O8 Pu1 2.4954(19) 5_677
O9 H1W 0.83(2) .
O9 H2W 0.84(2) .
N1 C5 1.329(3) .
N1 H1 0.881(18) .
N1 H1' 0.881(19) .
N2 C5 1.323(4) .
N2 H2 0.886(19) .
N2 H2' 0.881(19) .
N3 C5 1.327(4) .
N3 H3 0.884(19) .
N3 H3' 0.881(19) .
N4 C6 1.323(6) .
N4 H4 0.88(2) .
N4 H4' 0.88(2) .
N5 C6 1.320(6) .
N5 H5 0.88(2) .
N5 H5' 0.88(2) .
N6 C6 1.330(5) .
N6 H6 0.886(14) .
N6 H6' 0.68(7) .
C1 C2 1.544(4) .
C3 C3 1.552(7) 2_656
C4 C4 1.530(7) 5_677

loop_
_geom_hbond_atom_site_label_D
_geom_hbond_atom_site_label_H
_geom_hbond_atom_site_label_A
_geom_hbond_distance_DH
_geom_hbond_distance_HA
_geom_hbond_distance_DA
_geom_hbond_angle_DHA
_geom_hbond_site_symmetry_A
N1 H1' O1 0.881(19) 2.10(2) 2.947(3) 161(4) 2_656
N1 H1' O8 0.881(19) 2.51(4) 3.115(3) 126(3) 6_575
N1 H1 O3 0.881(18) 2.04(2) 2.894(3) 163(4) 7_566
N2 H2 O2 0.886(19) 2.07(2) 2.947(4) 170(5) 2_656
N2 H2 O1 0.886(19) 2.61(4) 3.298(3) 135(4) 2_656
N2 H2' O6 0.881(19) 1.99(3) 2.809(4) 154(5) 1_545
N3 H3 O3 0.884(19) 2.47(3) 3.229(4) 144(4) 7_566
N3 H3' O6 0.881(19) 2.26(3) 3.006(4) 142(4) 1_545
N4 H4 O5 0.88(2) 2.05(2) 2.922(4) 170(7) .
N4 H4' O9 0.88(2) 2.09(4) 2.900(5) 153(7) 7_576
N5 H5 O8 0.88(2) 2.15(4) 2.937(5) 148(6) 6_575
N5 H5 O4 0.88(2) 2.31(5) 3.037(4) 139(6) .
N5 H5' O2 0.88(2) 2.22(4) 3.005(4) 148(6) 7_566
N5 H5' O3 0.88(2) 2.32(5) 3.025(5) 136(6) 7_566
N6 H6 O9 0.886(14) 2.21(4) 2.999(7) 148(6) 7_576
N6 H6' O2 0.68(7) 2.34(7) 2.947(6) 149(8) 7_566
O9 H1W O7 0.83(2) 2.14(3) 2.943(4) 161(8) .
O9 H1W O5 0.83(2) 2.61(8) 3.060(6) 115(7) .
O9 H2W N5 0.84(2) 2.36(4) 3.147(6) 157(8) 6_576
O9 H2W O3 0.84(2) 2.66(7) 3.253(6) 129(7) 4_556
